data_7119206
loop_
_publ_author_name
'Tan, Davin'
'Fri\<s\<ci\'c, Tomislav'

_publ_section_title
;
 Carbodiimide insertion into sulfonimides: one-step route to azepine
 derivatives via a two-atom saccharin ring expansion.
;
_journal_issue 5
_journal_name_full 'Chemical communications (Cambridge, England)'
_journal_page_first 901
_journal_page_last 904
_journal_paper_doi 10.1039/c6cc07331j
_journal_volume 53
_journal_year 2017
_chemical_formula_sum 'C20 H27 N3 O3 S'
_chemical_formula_weight 389.50
_chemical_name_systematic
;
 ?
;
_space_group_crystal_system orthorhombic
_space_group_IT_number 61
_space_group_name_Hall '-P 2ac 2ab'
_space_group_name_H-M_alt 'P b c a'
_symmetry_space_group_name_Hall '-P 2ac 2ab'
_symmetry_space_group_name_H-M 'P b c a'
_atom_sites_solution_hydrogens geom
_audit_creation_method SHELXL-2013
_audit_update_record
;
2016-07-16 deposited with the CCDC.
2016-12-15 downloaded from the CCDC.
;
_cell_angle_alpha 90
_cell_angle_beta 90
_cell_angle_gamma 90
_cell_formula_units_Z 8
_cell_length_a 12.474(6)
_cell_length_b 11.835(5)
_cell_length_c 26.509(12)
_cell_measurement_reflns_used 1806
_cell_measurement_temperature 100
_cell_measurement_theta_max 19.99
_cell_measurement_theta_min 2.83
_cell_volume 3914(3)
_computing_structure_refinement 'SHELXL-2013 (Sheldrick, 2013)'
_diffrn_ambient_temperature 100
_diffrn_measured_fraction_theta_full 0.979
_diffrn_measured_fraction_theta_max 0.997
_diffrn_measurement_device_type 'Bruker APEX-II CCD'
_diffrn_radiation_type MoK\a
_diffrn_radiation_wavelength 0.71073
_diffrn_reflns_av_R_equivalents 0.1485
_diffrn_reflns_av_unetI/netI 0.0738
_diffrn_reflns_Laue_measured_fraction_full 0.979
_diffrn_reflns_Laue_measured_fraction_max 0.997
_diffrn_reflns_limit_h_max 14
_diffrn_reflns_limit_h_min -14
_diffrn_reflns_limit_k_max 14
_diffrn_reflns_limit_k_min -13
_diffrn_reflns_limit_l_max 31
_diffrn_reflns_limit_l_min -31
_diffrn_reflns_number 35897
_diffrn_reflns_point_group_measured_fraction_full 0.979
_diffrn_reflns_point_group_measured_fraction_max 0.997
_diffrn_reflns_theta_full 25.242
_diffrn_reflns_theta_max 25.071
_diffrn_reflns_theta_min 1.536
_exptl_absorpt_coefficient_mu 0.191
_exptl_crystal_colour Colorless
_exptl_crystal_density_diffrn 1.322
_exptl_crystal_description Needle
_exptl_crystal_F_000 1664
_exptl_crystal_size_max 0.7
_exptl_crystal_size_mid 0.2
_exptl_crystal_size_min 0.2
_refine_diff_density_max 0.297
_refine_diff_density_min -0.486
_refine_diff_density_rms 0.070
_refine_ls_extinction_method none
_refine_ls_goodness_of_fit_ref 1.018
_refine_ls_hydrogen_treatment constr
_refine_ls_matrix_type full
_refine_ls_number_parameters 244
_refine_ls_number_reflns 3464
_refine_ls_number_restraints 0
_refine_ls_restrained_S_all 1.018
_refine_ls_R_factor_all 0.0950
_refine_ls_R_factor_gt 0.0517
_refine_ls_shift/su_max 0.000
_refine_ls_shift/su_mean 0.000
_refine_ls_structure_factor_coef Fsqd
_refine_ls_weighting_details 'w=1/[\s^2^(Fo^2^)+(0.0569P)^2^+2.2487P] where P=(Fo^2^+2Fc^2^)/3'
_refine_ls_weighting_scheme calc
_refine_ls_wR_factor_gt 0.1146
_refine_ls_wR_factor_ref 0.1379
_reflns_Friedel_coverage 0.000
_reflns_number_gt 2283
_reflns_number_total 3464
_reflns_threshold_expression 'I > 2\s(I)'
_cod_data_source_file c6cc07331j2.cif
_cod_data_source_block 1
_cod_depositor_comments 'Adding full bibliography for 7119206--7119214.cif.'
_cod_database_code 7119206
_shelx_space_group_comment
;
The symmetry employed for this shelxl refinement is uniquely defined
by the following loop, which should always be used as a source of
symmetry information in preference to the above space-group names.
They are only intended as comments.
;
_shelxl_version_number 2013-4

loop_
_space_group_symop_operation_xyz
'x, y, z'
'-x+1/2, -y, z+1/2'
'-x, y+1/2, -z+1/2'
'x+1/2, -y+1/2, -z'
'-x, -y, -z'
'x-1/2, y, -z-1/2'
'x, -y-1/2, z-1/2'
'-x-1/2, y-1/2, z'

loop_
_atom_site_label
_atom_site_type_symbol
_atom_site_fract_x
_atom_site_fract_y
_atom_site_fract_z
_atom_site_U_iso_or_equiv
_atom_site_adp_type
_atom_site_occupancy
_atom_site_site_symmetry_order
_atom_site_calc_flag
_atom_site_refinement_flags_posn
_atom_site_refinement_flags_adp
C1 C 0.9981(2) 0.6791(3) 0.47519(11) 0.0240(7) Uani 1 1 d . .
H1 H 1.0320 0.7362 0.4933 0.029 Uiso 1 1 calc R U
C2 C 1.0588(2) 0.5966(3) 0.45182(11) 0.0249(8) Uani 1 1 d . .
H2 H 1.1331 0.5971 0.4549 0.030 Uiso 1 1 calc R U
C3 C 1.0083(2) 0.5129(3) 0.42368(11) 0.0226(7) Uani 1 1 d . .
H3A H 1.0486 0.4575 0.4076 0.027 Uiso 1 1 calc R U
C4 C 0.8976(2) 0.5127(3) 0.41979(11) 0.0187(7) Uani 1 1 d . .
C5 C 0.8352(2) 0.5950(2) 0.44386(10) 0.0165(7) Uani 1 1 d . .
C6 C 0.8873(2) 0.6776(3) 0.47196(11) 0.0221(7) Uani 1 1 d . .
H6 H 0.8474 0.7323 0.4888 0.027 Uiso 1 1 calc R U
C7 C 0.7149(2) 0.5914(3) 0.44618(11) 0.0188(7) Uani 1 1 d . .
C8 C 0.7005(2) 0.5531(2) 0.35483(11) 0.0160(7) Uani 1 1 d . .
C9 C 0.6887(2) 0.6139(3) 0.26649(11) 0.0198(7) Uani 1 1 d . .
H9 H 0.7636 0.5895 0.2640 0.024 Uiso 1 1 calc R U
C10 C 0.6182(2) 0.5268(3) 0.23939(11) 0.0223(7) Uani 1 1 d . .
H10A H 0.6482 0.5115 0.2063 0.027 Uiso 1 1 calc R U
H10B H 0.6188 0.4567 0.2584 0.027 Uiso 1 1 calc R U
C11 C 0.5023(2) 0.5669(3) 0.23332(12) 0.0254(8) Uani 1 1 d . .
H11A H 0.4623 0.5116 0.2140 0.030 Uiso 1 1 calc R U
H11B H 0.4692 0.5733 0.2663 0.030 Uiso 1 1 calc R U
C12 C 0.4975(3) 0.6806(3) 0.20672(12) 0.0260(8) Uani 1 1 d . .
H12A H 0.4235 0.7053 0.2043 0.031 Uiso 1 1 calc R U
H12B H 0.5257 0.6731 0.1728 0.031 Uiso 1 1 calc R U
C13 C 0.5625(2) 0.7684(3) 0.23558(12) 0.0257(8) Uani 1 1 d . .
H13A H 0.5303 0.7805 0.2684 0.031 Uiso 1 1 calc R U
H13B H 0.5609 0.8396 0.2174 0.031 Uiso 1 1 calc R U
C14 C 0.6786(2) 0.7308(3) 0.24228(11) 0.0241(8) Uani 1 1 d . .
H14A H 0.7158 0.7855 0.2632 0.029 Uiso 1 1 calc R U
H14B H 0.7135 0.7296 0.2096 0.029 Uiso 1 1 calc R U
C15 C 0.5393(2) 0.5349(3) 0.41093(11) 0.0203(7) Uani 1 1 d . .
H15 H 0.5309 0.5132 0.4464 0.024 Uiso 1 1 calc R U
C16 C 0.4624(2) 0.6326(3) 0.40189(12) 0.0228(7) Uani 1 1 d . .
H16A H 0.4668 0.6565 0.3670 0.027 Uiso 1 1 calc R U
H16B H 0.4823 0.6961 0.4231 0.027 Uiso 1 1 calc R U
C17 C 0.3474(2) 0.5959(3) 0.41409(13) 0.0278(8) Uani 1 1 d . .
H17A H 0.3420 0.5769 0.4496 0.033 Uiso 1 1 calc R U
H17B H 0.2985 0.6577 0.4073 0.033 Uiso 1 1 calc R U
C18 C 0.3165(2) 0.4939(3) 0.38235(13) 0.0304(8) Uani 1 1 d . .
H18A H 0.2446 0.4698 0.3912 0.037 Uiso 1 1 calc R U
H18B H 0.3166 0.5147 0.3470 0.037 Uiso 1 1 calc R U
C19 C 0.3943(2) 0.3971(3) 0.39080(12) 0.0243(8) Uani 1 1 d . .
H19A H 0.3747 0.3344 0.3691 0.029 Uiso 1 1 calc R U
H19B H 0.3888 0.3717 0.4255 0.029 Uiso 1 1 calc R U
C20 C 0.5099(2) 0.4312(3) 0.37989(11) 0.0230(7) Uani 1 1 d . .
H20A H 0.5576 0.3693 0.3883 0.028 Uiso 1 1 calc R U
H20B H 0.5180 0.4478 0.3443 0.028 Uiso 1 1 calc R U
N1 N 0.65570(18) 0.5654(2) 0.40407(9) 0.0162(6) Uani 1 1 d . .
N2 N 0.77322(18) 0.4782(2) 0.34147(9) 0.0176(6) Uani 1 1 d . .
N3 N 0.66013(19) 0.6218(2) 0.32020(9) 0.0179(6) Uani 1 1 d . .
H3 H 0.6155 0.6731 0.3295 0.021 Uiso 1 1 calc R U
O1 O 0.67051(16) 0.61064(18) 0.48629(7) 0.0240(5) Uani 1 1 d . .
O2 O 0.76264(16) 0.34422(17) 0.41689(7) 0.0229(5) Uani 1 1 d . .
O3 O 0.91477(16) 0.34223(17) 0.35858(8) 0.0229(5) Uani 1 1 d . .
S1 S 0.83350(6) 0.40616(6) 0.38438(3) 0.0185(2) Uani 1 1 d . .

loop_
_atom_site_aniso_label
_atom_site_aniso_U_11
_atom_site_aniso_U_22
_atom_site_aniso_U_33
_atom_site_aniso_U_23
_atom_site_aniso_U_13
_atom_site_aniso_U_12
C1 0.0220(17) 0.0289(19) 0.0211(18) 0.0008(15) -0.0033(14) -0.0086(15)
C2 0.0187(17) 0.034(2) 0.0221(17) 0.0022(16) 0.0004(13) -0.0049(15)
C3 0.0170(17) 0.0278(18) 0.0229(17) 0.0028(14) 0.0031(13) 0.0040(14)
C4 0.0176(16) 0.0222(17) 0.0162(15) 0.0024(13) 0.0000(13) -0.0015(13)
C5 0.0153(15) 0.0204(16) 0.0139(15) 0.0027(13) -0.0006(12) -0.0012(14)
C6 0.0230(18) 0.0244(18) 0.0188(17) -0.0015(14) -0.0034(14) 0.0013(14)
C7 0.0225(17) 0.0199(17) 0.0140(16) -0.0027(13) -0.0006(13) 0.0000(14)
C8 0.0137(15) 0.0170(16) 0.0172(16) -0.0022(13) -0.0023(12) -0.0069(13)
C9 0.0176(16) 0.0247(18) 0.0171(16) 0.0001(14) 0.0003(13) -0.0002(13)
C10 0.0263(18) 0.0247(18) 0.0160(16) 0.0003(14) 0.0027(13) 0.0012(15)
C11 0.0201(17) 0.0318(19) 0.0243(18) 0.0009(15) -0.0027(14) -0.0056(15)
C12 0.0218(17) 0.0322(19) 0.0240(18) 0.0036(15) -0.0031(14) 0.0016(15)
C13 0.0301(19) 0.0251(19) 0.0219(18) 0.0029(14) -0.0004(14) 0.0032(15)
C14 0.0256(18) 0.0301(19) 0.0165(17) -0.0002(14) -0.0016(14) -0.0042(15)
C15 0.0135(15) 0.0287(19) 0.0185(17) 0.0041(14) 0.0012(13) -0.0018(14)
C16 0.0176(16) 0.0278(19) 0.0231(17) 0.0007(14) 0.0000(14) 0.0021(14)
C17 0.0187(17) 0.0280(19) 0.037(2) 0.0054(16) 0.0031(15) 0.0008(15)
C18 0.0159(17) 0.044(2) 0.0318(19) 0.0007(17) -0.0003(14) -0.0058(15)
C19 0.0209(17) 0.0314(19) 0.0207(17) -0.0043(15) 0.0048(14) -0.0069(15)
C20 0.0192(17) 0.0307(19) 0.0191(17) -0.0035(14) 0.0020(13) -0.0028(14)
N1 0.0129(13) 0.0219(14) 0.0137(13) -0.0021(11) 0.0004(10) -0.0005(11)
N2 0.0149(13) 0.0214(14) 0.0166(13) -0.0003(11) 0.0004(10) 0.0004(11)
N3 0.0153(13) 0.0217(14) 0.0165(13) -0.0019(11) 0.0023(11) 0.0024(11)
O1 0.0195(11) 0.0335(13) 0.0190(12) -0.0033(10) 0.0008(10) 0.0018(10)
O2 0.0203(12) 0.0216(12) 0.0269(12) 0.0061(10) 0.0031(9) -0.0020(10)
O3 0.0198(11) 0.0230(12) 0.0260(12) -0.0040(10) 0.0028(9) 0.0042(10)
S1 0.0170(4) 0.0196(4) 0.0190(4) 0.0000(3) 0.0004(3) 0.0010(3)

loop_
_atom_type_symbol
_atom_type_description
_atom_type_scat_dispersion_real
_atom_type_scat_dispersion_imag
_atom_type_scat_source
C C 0.0033 0.0016 'International Tables Vol C Tables 4.2.6.8 and 6.1.1.4'
H H 0.0000 0.0000 'International Tables Vol C Tables 4.2.6.8 and 6.1.1.4'
N N 0.0061 0.0033 'International Tables Vol C Tables 4.2.6.8 and 6.1.1.4'
O O 0.0106 0.0060 'International Tables Vol C Tables 4.2.6.8 and 6.1.1.4'
S S 0.1246 0.1234 'International Tables Vol C Tables 4.2.6.8 and 6.1.1.4'

loop_
_geom_angle_atom_site_label_1
_geom_angle_atom_site_label_2
_geom_angle_atom_site_label_3
_geom_angle
C2 C1 C6 120.6(3)
C2 C1 H1 119.7
C6 C1 H1 119.7
C1 C2 C3 119.7(3)
C1 C2 H2 120.2
C3 C2 H2 120.2
C4 C3 C2 119.6(3)
C4 C3 H3A 120.2
C2 C3 H3A 120.2
C3 C4 C5 121.2(3)
C3 C4 S1 119.6(2)
C5 C4 S1 119.2(2)
C6 C5 C4 118.2(3)
C6 C5 C7 117.7(3)
C4 C5 C7 123.6(3)
C1 C6 C5 120.6(3)
C1 C6 H6 119.7
C5 C6 H6 119.7
O1 C7 N1 120.4(3)
O1 C7 C5 118.9(3)
N1 C7 C5 120.7(2)
N2 C8 N3 119.2(3)
N2 C8 N1 125.8(3)
N3 C8 N1 114.9(3)
N3 C9 C14 109.2(2)
N3 C9 C10 111.0(2)
C14 C9 C10 111.4(2)
N3 C9 H9 108.4
C14 C9 H9 108.4
C10 C9 H9 108.4
C11 C10 C9 112.5(3)
C11 C10 H10A 109.1
C9 C10 H10A 109.1
C11 C10 H10B 109.1
C9 C10 H10B 109.1
H10A C10 H10B 107.8
C12 C11 C10 111.2(3)
C12 C11 H11A 109.4
C10 C11 H11A 109.4
C12 C11 H11B 109.4
C10 C11 H11B 109.4
H11A C11 H11B 108.0
C11 C12 C13 110.5(3)
C11 C12 H12A 109.6
C13 C12 H12A 109.6
C11 C12 H12B 109.6
C13 C12 H12B 109.6
H12A C12 H12B 108.1
C12 C13 C14 111.4(3)
C12 C13 H13A 109.4
C14 C13 H13A 109.4
C12 C13 H13B 109.4
C14 C13 H13B 109.4
H13A C13 H13B 108.0
C13 C14 C9 113.0(3)
C13 C14 H14A 109.0
C9 C14 H14A 109.0
C13 C14 H14B 109.0
C9 C14 H14B 109.0
H14A C14 H14B 107.8
N1 C15 C16 114.0(3)
N1 C15 C20 111.1(2)
C16 C15 C20 112.1(2)
N1 C15 H15 106.4
C16 C15 H15 106.4
C20 C15 H15 106.4
C15 C16 C17 109.9(3)
C15 C16 H16A 109.7
C17 C16 H16A 109.7
C15 C16 H16B 109.7
C17 C16 H16B 109.7
H16A C16 H16B 108.2
C18 C17 C16 110.2(3)
C18 C17 H17A 109.6
C16 C17 H17A 109.6
C18 C17 H17B 109.6
C16 C17 H17B 109.6
H17A C17 H17B 108.1
C19 C18 C17 110.8(3)
C19 C18 H18A 109.5
C17 C18 H18A 109.5
C19 C18 H18B 109.5
C17 C18 H18B 109.5
H18A C18 H18B 108.1
C18 C19 C20 112.1(3)
C18 C19 H19A 109.2
C20 C19 H19A 109.2
C18 C19 H19B 109.2
C20 C19 H19B 109.2
H19A C19 H19B 107.9
C15 C20 C19 109.8(2)
C15 C20 H20A 109.7
C19 C20 H20A 109.7
C15 C20 H20B 109.7
C19 C20 H20B 109.7
H20A C20 H20B 108.2
C7 N1 C8 123.8(2)
C7 N1 C15 118.2(2)
C8 N1 C15 117.6(2)
C8 N2 S1 119.3(2)
C8 N3 C9 122.6(2)
C8 N3 H3 118.7
C9 N3 H3 118.7
O2 S1 O3 116.79(13)
O2 S1 N2 114.04(13)
O3 S1 N2 105.81(13)
O2 S1 C4 108.93(13)
O3 S1 C4 108.05(14)
N2 S1 C4 102.08(14)

loop_
_geom_bond_atom_site_label_1
_geom_bond_atom_site_label_2
_geom_bond_distance
C1 C2 1.382(4)
C1 C6 1.385(4)
C1 H1 0.9300
C2 C3 1.391(4)
C2 H2 0.9300
C3 C4 1.385(4)
C3 H3A 0.9300
C4 C5 1.401(4)
C4 S1 1.763(3)
C5 C6 1.390(4)
C5 C7 1.503(4)
C6 H6 0.9300
C7 O1 1.220(3)
C7 N1 1.373(4)
C8 N2 1.316(4)
C8 N3 1.326(4)
C8 N1 1.428(4)
C9 N3 1.470(4)
C9 C14 1.530(4)
C9 C10 1.533(4)
C9 H9 0.9800
C10 C11 1.530(4)
C10 H10A 0.9700
C10 H10B 0.9700
C11 C12 1.520(4)
C11 H11A 0.9700
C11 H11B 0.9700
C12 C13 1.524(4)
C12 H12A 0.9700
C12 H12B 0.9700
C13 C14 1.526(4)
C13 H13A 0.9700
C13 H13B 0.9700
C14 H14A 0.9700
C14 H14B 0.9700
C15 N1 1.507(4)
C15 C16 1.522(4)
C15 C20 1.523(4)
C15 H15 0.9800
C16 C17 1.534(4)
C16 H16A 0.9700
C16 H16B 0.9700
C17 C18 1.521(5)
C17 H17A 0.9700
C17 H17B 0.9700
C18 C19 1.518(4)
C18 H18A 0.9700
C18 H18B 0.9700
C19 C20 1.525(4)
C19 H19A 0.9700
C19 H19B 0.9700
C20 H20A 0.9700
C20 H20B 0.9700
N2 S1 1.608(2)
N3 H3 0.8600
O2 S1 1.436(2)
O3 S1 1.438(2)
